data_7012417
loop_
_publ_author_name
'Dong, Yu-Bin'
'Ma, Jian-Ping'
'Huang, Ru-Qi'
'Liang, Fang-Zhen'
'Smith, Mark D.'

_publ_section_title
;
 Synthesis and characterization of new coordination polymers generated
 from oxadiazole-containing ligand and inorganic M(ii) [M = Cu(ii),
 Co(ii)] salts
;
_journal_issue 8
_journal_name_full 'Dalton Transactions'
_journal_page_first 1472
_journal_paper_doi 10.1039/b210811a
_journal_year 2003
_chemical_formula_sum 'C12 H14 Cu N4 O8 S'
_chemical_formula_weight 437.87
_chemical_name_systematic
; 
? 
;
_space_group_IT_number 19
_symmetry_cell_setting orthorhombic
_symmetry_space_group_name_Hall 'P 2ac 2ab'
_symmetry_space_group_name_H-M 'P 21 21 21'
_atom_sites_solution_hydrogens geom
_atom_sites_solution_primary direct
_atom_sites_solution_secondary difmap
_audit_creation_method SHELXL-97
_cell_angle_alpha 90.00
_cell_angle_beta 90.00
_cell_angle_gamma 90.00
_cell_formula_units_Z 4
_cell_length_a 5.5067(3)
_cell_length_b 10.5119(5)
_cell_length_c 28.1794(14)
_cell_measurement_reflns_used 8102
_cell_measurement_temperature 293(2)
_cell_measurement_theta_max 28.276
_cell_measurement_theta_min 2.415
_cell_volume 1631.19(14)
_computing_cell_refinement 'SAINT+ NT V6.02a (Bruker, 1998)'
_computing_data_collection 'SMART NT V5.624 (Bruker, 2000)'
_computing_data_reduction 'SAINT+ NT V6.02a'
_computing_molecular_graphics 'SHELXTL V5.1 (Sheldrick, 1997)'
_computing_publication_material 'SHELXTL V5.1'
_computing_structure_refinement 'SHELXL-97 (Sheldrick, 1997)'
_computing_structure_solution 'SHELXS-97 (Sheldrick, 1990)'
_diffrn_ambient_temperature 293(2)
_diffrn_measured_fraction_theta_full 1.000
_diffrn_measured_fraction_theta_max 1.000
_diffrn_measurement_device_type 'Bruker SMART APEX CCD diffractometer'
_diffrn_measurement_method 'omega scans'
_diffrn_radiation_monochromator graphite
_diffrn_radiation_source 'sealed tube'
_diffrn_radiation_type MoK\a
_diffrn_radiation_wavelength 0.71073
_diffrn_reflns_av_R_equivalents 0.0333
_diffrn_reflns_av_sigmaI/netI 0.0386
_diffrn_reflns_limit_h_max 7
_diffrn_reflns_limit_h_min -7
_diffrn_reflns_limit_k_max 11
_diffrn_reflns_limit_k_min -14
_diffrn_reflns_limit_l_max 37
_diffrn_reflns_limit_l_min -36
_diffrn_reflns_number 12672
_diffrn_reflns_theta_full 28.29
_diffrn_reflns_theta_max 28.29
_diffrn_reflns_theta_min 1.45
_exptl_absorpt_coefficient_mu 1.520
_exptl_absorpt_correction_T_max 0.9350
_exptl_absorpt_correction_T_min 0.7826
_exptl_absorpt_correction_type multi-scan
_exptl_absorpt_process_details '(SADABS, Bruker, 1997)'
_exptl_crystal_colour blue
_exptl_crystal_density_diffrn 1.783
_exptl_crystal_density_method 'not measured'
_exptl_crystal_description bar
_exptl_crystal_F_000 892
_exptl_crystal_size_max 0.38
_exptl_crystal_size_mid 0.08
_exptl_crystal_size_min 0.06
_refine_diff_density_max 0.513
_refine_diff_density_min -0.418
_refine_diff_density_rms 0.104
_refine_ls_abs_structure_details 'Flack H D (1983), Acta Cryst. A39, 876-881'
_refine_ls_abs_structure_Flack -0.020(13)
_refine_ls_extinction_coef 0.0015(4)
_refine_ls_extinction_expression Fc^*^=kFc[1+0.001xFc^2^\l^3^/sin(2\q)]^-1/4^
_refine_ls_extinction_method SHELXL
_refine_ls_goodness_of_fit_ref 1.009
_refine_ls_hydrogen_treatment mixed
_refine_ls_matrix_type full
_refine_ls_number_parameters 262
_refine_ls_number_reflns 4065
_refine_ls_number_restraints 2
_refine_ls_restrained_S_all 1.009
_refine_ls_R_factor_all 0.0394
_refine_ls_R_factor_gt 0.0357
_refine_ls_shift/su_max 0.001
_refine_ls_shift/su_mean 0.000
_refine_ls_structure_factor_coef Fsqd
_refine_ls_weighting_details 'calc w=1/[\s^2^(Fo^2^)+(0.0523P)^2^+0.0000P] where P=(Fo^2^+2Fc^2^)/3'
_refine_ls_weighting_scheme calc
_refine_ls_wR_factor_gt 0.0844
_refine_ls_wR_factor_ref 0.0859
_reflns_number_gt 3704
_reflns_number_total 4065
_reflns_threshold_expression >2sigma(I)
_cod_data_source_file b210811a.txt
_cod_data_source_block ybd3s
_cod_depositor_comments
;
The following automatic conversions were performed:
'_symmetry_cell_setting' value 'Orthorhombic' changed to 'orthorhombic'
according to '/home/saulius/struct/CIF-dictionaries/cif_core.dic'
dictionary named 'cif_core.dic' version 2.4.1 from 2010-06-29.

Automatic conversion script
Id: cif_fix_enum 1527 2010-12-29 10:47:43Z saulius 
;
_cod_original_sg_symbol_H-M P212121
_cod_database_code 7012417

loop_
_symmetry_equiv_pos_as_xyz
'x, y, z'
'-x+1/2, -y, z+1/2'
'-x, y+1/2, -z+1/2'
'x+1/2, -y+1/2, -z'

loop_
_atom_site_label
_atom_site_type_symbol
_atom_site_fract_x
_atom_site_fract_y
_atom_site_fract_z
_atom_site_U_iso_or_equiv
_atom_site_adp_type
_atom_site_occupancy
_atom_site_symmetry_multiplicity
_atom_site_calc_flag
_atom_site_refinement_flags
_atom_site_disorder_assembly
_atom_site_disorder_group
Cu Cu 0.76643(6) 0.51906(3) 0.240513(11) 0.02090(10) Uani 1 1 d . . .
S S 0.33983(13) 0.71037(7) 0.21255(2) 0.01952(15) Uani 1 1 d . . .
C1 C 0.5191(6) 0.4056(3) 0.16075(10) 0.0251(6) Uani 1 1 d . . .
H1 H 0.4218 0.3748 0.1852 0.030 Uiso 1 1 calc R . .
C2 C 0.4485(5) 0.3839(3) 0.11476(10) 0.0253(6) Uani 1 1 d . . .
H2 H 0.3054 0.3402 0.1083 0.030 Uiso 1 1 calc R . .
C3 C 0.5934(6) 0.4278(3) 0.07792(10) 0.0244(6) Uani 1 1 d . . .
C4 C 0.8075(6) 0.4890(3) 0.08931(10) 0.0297(7) Uani 1 1 d . . .
H4 H 0.9120 0.5164 0.0655 0.036 Uiso 1 1 calc R . .
C5 C 0.8648(6) 0.5091(3) 0.13628(11) 0.0287(7) Uani 1 1 d . . .
H5 H 1.0079 0.5518 0.1436 0.034 Uiso 1 1 calc R . .
C6 C 0.5081(6) 0.4040(3) 0.02965(10) 0.0261(6) Uani 1 1 d . . .
C7 C 0.5066(6) 0.3942(3) -0.04482(10) 0.0250(6) Uani 1 1 d . . .
C8 C 0.4903(6) 0.3719(3) -0.17556(10) 0.0282(7) Uani 1 1 d . . .
H8 H 0.3855 0.3390 -0.1984 0.034 Uiso 1 1 calc R . .
C9 C 0.4323(6) 0.3567(3) -0.12878(10) 0.0279(7) Uani 1 1 d . . .
H9 H 0.2914 0.3138 -0.1201 0.033 Uiso 1 1 calc R . .
C10 C 0.5861(6) 0.4059(3) -0.09448(10) 0.0235(6) Uani 1 1 d . . .
C11 C 0.7993(6) 0.4631(3) -0.10859(10) 0.0269(6) Uani 1 1 d . . .
H11 H 0.9095 0.4934 -0.0863 0.032 Uiso 1 1 calc R . .
C12 C 0.8460(5) 0.4745(3) -0.15659(10) 0.0271(6) Uani 1 1 d . . .
H12 H 0.9899 0.5130 -0.1662 0.033 Uiso 1 1 calc R . .
N1 N 0.7217(4) 0.4693(2) 0.17209(8) 0.0226(5) Uani 1 1 d . . .
N2 N 0.3021(5) 0.3569(3) 0.01835(8) 0.0351(7) Uani 1 1 d . . .
N3 N 0.3006(5) 0.3500(3) -0.03115(9) 0.0359(7) Uani 1 1 d . . .
N4 N 0.6916(4) 0.4321(2) -0.19007(8) 0.0233(5) Uani 1 1 d . . .
O1 O 0.6514(4) 0.4317(2) -0.00846(7) 0.0264(5) Uani 1 1 d . . .
O2 O 1.0723(4) 0.4203(2) 0.24185(8) 0.0259(4) Uani 1 1 d D . .
H2A H 1.210(3) 0.451(4) 0.2467(14) 0.055(12) Uiso 1 1 d D . .
H2B H 1.061(6) 0.357(2) 0.2596(10) 0.028(9) Uiso 1 1 d D . .
O3 O 0.4428(3) 0.59870(19) 0.23986(7) 0.0227(4) Uani 1 1 d . . .
O4 O 0.4266(4) 0.8270(2) 0.23520(8) 0.0273(5) Uani 1 1 d . . .
O5 O 0.0726(4) 0.6996(2) 0.21687(8) 0.0287(5) Uani 1 1 d . . .
O6 O 0.4134(5) 0.7027(2) 0.16333(8) 0.0375(6) Uani 1 1 d . . .
O1W O 0.8141(11) 0.8263(5) 0.1208(2) 0.154(2) Uani 1 1 d . A 1
O2WA O 0.839(6) 0.812(3) 0.0164(12) 0.142(11) Uani 0.25 1 d P B 2
O2WB O 0.656(8) 0.818(3) 0.0270(11) 0.171(17) Uani 0.25 1 d P C 3
O3W O 0.7188(19) 0.7762(9) -0.0707(4) 0.116(3) Uani 0.50 1 d P D 4

loop_
_atom_site_aniso_label
_atom_site_aniso_U_11
_atom_site_aniso_U_22
_atom_site_aniso_U_33
_atom_site_aniso_U_23
_atom_site_aniso_U_13
_atom_site_aniso_U_12
Cu 0.02303(17) 0.02614(17) 0.01354(15) -0.00308(12) -0.00191(13) 0.00568(14)
S 0.0241(3) 0.0194(3) 0.0151(3) -0.0005(3) -0.0013(3) 0.0026(3)
C1 0.0286(15) 0.0294(16) 0.0173(13) -0.0022(12) 0.0037(12) 0.0013(13)
C2 0.0272(15) 0.0295(16) 0.0192(14) -0.0023(12) -0.0007(12) -0.0020(13)
C3 0.0288(16) 0.0282(15) 0.0160(13) -0.0016(11) 0.0001(11) 0.0032(13)
C4 0.0325(15) 0.0379(17) 0.0188(13) 0.0012(12) 0.0057(12) -0.0057(14)
C5 0.0271(14) 0.0356(18) 0.0234(14) -0.0059(13) -0.0008(11) -0.0017(14)
C6 0.0319(16) 0.0308(16) 0.0158(13) -0.0012(12) 0.0018(12) -0.0006(13)
C7 0.0317(15) 0.0292(16) 0.0142(13) -0.0015(11) -0.0036(12) -0.0002(12)
C8 0.0288(16) 0.0381(18) 0.0177(14) -0.0014(12) -0.0048(12) -0.0074(14)
C9 0.0272(15) 0.0391(18) 0.0173(13) 0.0015(13) 0.0000(11) -0.0094(14)
C10 0.0298(15) 0.0263(15) 0.0143(12) -0.0002(11) 0.0001(11) 0.0022(12)
C11 0.0292(15) 0.0333(16) 0.0182(12) 0.0006(11) -0.0075(11) -0.0028(13)
C12 0.0242(13) 0.0331(16) 0.0240(14) 0.0060(13) -0.0001(11) 0.0014(13)
N1 0.0260(12) 0.0270(12) 0.0148(10) -0.0027(8) 0.0000(9) 0.0061(12)
N2 0.0330(15) 0.0578(18) 0.0144(11) -0.0031(11) 0.0033(11) -0.0098(14)
N3 0.0324(15) 0.0596(19) 0.0158(11) -0.0029(12) 0.0005(11) -0.0122(15)
N4 0.0255(12) 0.0291(12) 0.0153(10) 0.0014(9) 0.0004(10) 0.0020(10)
O1 0.0320(11) 0.0347(12) 0.0125(9) -0.0011(8) -0.0016(8) -0.0048(9)
O2 0.0200(10) 0.0276(11) 0.0301(11) 0.0021(10) -0.0004(10) -0.0010(8)
O3 0.0235(9) 0.0234(10) 0.0213(10) 0.0033(9) 0.0022(9) 0.0061(8)
O4 0.0266(10) 0.0244(11) 0.0309(12) -0.0041(9) -0.0015(9) -0.0004(8)
O5 0.0243(10) 0.0295(12) 0.0324(12) -0.0038(10) -0.0069(9) 0.0018(10)
O6 0.0595(16) 0.0343(13) 0.0188(10) 0.0026(9) 0.0070(10) 0.0081(12)
O1W 0.141(4) 0.070(3) 0.251(7) 0.000(4) 0.085(5) -0.021(3)
O2WA 0.17(3) 0.10(2) 0.15(3) 0.016(18) 0.014(19) -0.05(2)
O2WB 0.28(4) 0.11(2) 0.13(2) 0.017(15) 0.10(3) 0.02(3)
O3W 0.128(8) 0.105(7) 0.115(7) 0.003(5) 0.048(7) 0.032(7)

loop_
_atom_type_symbol
_atom_type_description
_atom_type_scat_dispersion_real
_atom_type_scat_dispersion_imag
_atom_type_scat_source
C C 0.0033 0.0016 'International Tables Vol C Tables 4.2.6.8 and 6.1.1.4'
H H 0.0000 0.0000 'International Tables Vol C Tables 4.2.6.8 and 6.1.1.4'
N N 0.0061 0.0033 'International Tables Vol C Tables 4.2.6.8 and 6.1.1.4'
O O 0.0106 0.0060 'International Tables Vol C Tables 4.2.6.8 and 6.1.1.4'
S S 0.1246 0.1234 'International Tables Vol C Tables 4.2.6.8 and 6.1.1.4'
Cu Cu 0.3201 1.2651 'International Tables Vol C Tables 4.2.6.8 and 6.1.1.4'

loop_
_geom_angle_atom_site_label_1
_geom_angle_atom_site_label_2
_geom_angle_atom_site_label_3
_geom_angle
_geom_angle_site_symmetry_1
_geom_angle_site_symmetry_3
_geom_angle_publ_flag
O3 Cu O2 173.49(9) . . ?
O3 Cu N1 89.47(9) . . ?
O2 Cu N1 89.20(9) . . ?
O3 Cu N4 90.26(9) . 2_665 ?
O2 Cu N4 90.99(10) . 2_665 ?
N1 Cu N4 179.32(11) . 2_665 ?
O3 Cu O4 87.66(8) . 3_645 ?
O2 Cu O4 85.97(8) . 3_645 ?
N1 Cu O4 90.03(9) . 3_645 ?
N4 Cu O4 89.33(9) 2_665 3_645 ?
O6 S O4 111.92(14) . . ?
O6 S O5 110.65(14) . . ?
O4 S O5 110.67(14) . . ?
O6 S O3 109.83(13) . . ?
O4 S O3 107.81(12) . . ?
O5 S O3 105.73(13) . . ?
N1 C1 C2 123.0(3) . . ?
C1 C2 C3 119.2(3) . . ?
C4 C3 C2 118.2(3) . . ?
C4 C3 C6 124.8(3) . . ?
C2 C3 C6 117.1(3) . . ?
C5 C4 C3 119.4(3) . . ?
N1 C5 C4 122.6(3) . . ?
N2 C6 O1 113.6(2) . . ?
N2 C6 C3 125.7(3) . . ?
O1 C6 C3 120.7(3) . . ?
N3 C7 O1 113.4(3) . . ?
N3 C7 C10 125.3(3) . . ?
O1 C7 C10 121.3(3) . . ?
N4 C8 C9 122.9(3) . . ?
C8 C9 C10 119.1(3) . . ?
C11 C10 C9 118.9(3) . . ?
C11 C10 C7 124.4(3) . . ?
C9 C10 C7 116.8(3) . . ?
C10 C11 C12 118.6(3) . . ?
N4 C12 C11 122.7(3) . . ?
C1 N1 C5 117.6(2) . . ?
C1 N1 Cu 117.40(19) . . ?
C5 N1 Cu 124.4(2) . . ?
C6 N2 N3 105.9(2) . . ?
C7 N3 N2 106.0(2) . . ?
C8 N4 C12 117.7(2) . . ?
C8 N4 Cu 120.41(19) . 2_664 ?
C12 N4 Cu 121.2(2) . 2_664 ?
C7 O1 C6 101.1(2) . . ?
S O3 Cu 132.33(12) . . ?
S O4 Cu 133.64(12) . 3_655 ?

loop_
_geom_bond_atom_site_label_1
_geom_bond_atom_site_label_2
_geom_bond_distance
_geom_bond_site_symmetry_2
_geom_bond_publ_flag
Cu O3 1.9690(18) . ?
Cu O2 1.979(2) . ?
Cu N1 2.013(2) . ?
Cu N4 2.036(2) 2_665 ?
Cu O4 2.382(2) 3_645 ?
S O6 1.447(2) . ?
S O4 1.462(2) . ?
S O5 1.481(2) . ?
S O3 1.514(2) . ?
C1 N1 1.340(4) . ?
C1 C2 1.372(4) . ?
C2 C3 1.388(4) . ?
C3 C4 1.381(4) . ?
C3 C6 1.461(4) . ?
C4 C5 1.377(4) . ?
C5 N1 1.347(4) . ?
C6 N2 1.278(4) . ?
C6 O1 1.364(4) . ?
C7 N3 1.285(4) . ?
C7 O1 1.357(4) . ?
C7 C10 1.471(4) . ?
C8 N4 1.340(4) . ?
C8 C9 1.366(4) . ?
C9 C10 1.385(4) . ?
C10 C11 1.378(4) . ?
C11 C12 1.382(4) . ?
C12 N4 1.346(4) . ?
N2 N3 1.397(3) . ?
N4 Cu 2.036(2) 2_664 ?
O4 Cu 2.382(2) 3_655 ?

loop_
_geom_hbond_atom_site_label_D
_geom_hbond_atom_site_label_H
_geom_hbond_atom_site_label_A
_geom_hbond_distance_DH
_geom_hbond_distance_HA
_geom_hbond_distance_DA
_geom_hbond_angle_DHA
_geom_hbond_site_symmetry_A
O2 H2B O5 0.837(5) 1.925(15) 2.715(3) 157(3) 3_645
O2 H2A O4 0.838(5) 2.44(3) 2.999(3) 125(3) 3_745
O2 H2A O3 0.838(5) 2.02(2) 2.772(3) 149(4) 1_655
